data_7134403
loop_
_publ_author_name
'Liu, Yu-Chao'
'Cao, Dun-Xu'
'Ban, Qi-Yang'
'Ma, Wen-Jie'
'Xiao, Bin'

_publ_section_title
;
 Catalytic acceptorless dehydrogenation of alcohols using cobalt(i) pincer
 complexes supported by a P--GeH--P ligand
;
_journal_issue 38
_journal_name_full 'Chemical Communications'
_journal_page_first 6917
_journal_page_last 6920
_journal_paper_doi 10.1039/D5CC01050K
_journal_volume 61
_journal_year 2025
_chemical_formula_moiety 'C39 H31 Co Ge O2 P2'
_chemical_formula_sum 'C39 H31 Co Ge O2 P2'
_chemical_formula_weight 725.10
_space_group_crystal_system monoclinic
_space_group_IT_number 14
_space_group_name_Hall '-P 2ybc'
_space_group_name_H-M_alt 'P 1 21/c 1'
_atom_sites_solution_hydrogens geom
_atom_sites_solution_primary dual
_audit_block_doi 10.5517/ccdc.csd.cc2mfxrr
_audit_creation_date 2025-01-20
_audit_creation_method
;
Olex2 1.5
(compiled 2024.02.16 svn.r378c4104 for OlexSys, GUI svn.r6928)
;
_audit_update_record
;
2025-03-27 deposited with the CCDC.	2025-04-03 downloaded from the CCDC.
;
_cell_angle_alpha 90
_cell_angle_beta 99.028(2)
_cell_angle_gamma 90
_cell_formula_units_Z 4
_cell_length_a 10.2474(4)
_cell_length_b 13.9407(4)
_cell_length_c 23.4568(9)
_cell_measurement_reflns_used 9936
_cell_measurement_temperature 296
_cell_measurement_theta_max 54.183
_cell_measurement_theta_min 3.321
_cell_volume 3309.4(2)
_computing_cell_refinement 'SAINT V8.40B (?, 2016)'
_computing_data_reduction 'SAINT V8.40B (?, 2016)'
_computing_molecular_graphics 'Olex2 1.5 (Dolomanov et al., 2009)'
_computing_publication_material 'Olex2 1.5 (Dolomanov et al., 2009)'
_computing_structure_refinement 'SHELXL 2018/3 (Sheldrick, 2015)'
_computing_structure_solution 'SHELXT 2018/2 (Sheldrick, 2018)'
_diffrn_ambient_temperature 296
_diffrn_measured_fraction_theta_full 0.999
_diffrn_measured_fraction_theta_max 0.998
_diffrn_measurement_device_type 'Bruker D8 Venture'
_diffrn_measurement_method '\f and \w scans'
_diffrn_radiation_type GaK\a
_diffrn_radiation_wavelength 1.34139
_diffrn_reflns_av_R_equivalents 0.0601
_diffrn_reflns_av_unetI/netI 0.0395
_diffrn_reflns_Laue_measured_fraction_full 0.999
_diffrn_reflns_Laue_measured_fraction_max 0.998
_diffrn_reflns_limit_h_max 11
_diffrn_reflns_limit_h_min -12
_diffrn_reflns_limit_k_max 16
_diffrn_reflns_limit_k_min -17
_diffrn_reflns_limit_l_max 28
_diffrn_reflns_limit_l_min -28
_diffrn_reflns_number 45084
_diffrn_reflns_point_group_measured_fraction_full 0.999
_diffrn_reflns_point_group_measured_fraction_max 0.998
_diffrn_reflns_theta_full 53.594
_diffrn_reflns_theta_max 54.957
_diffrn_reflns_theta_min 3.219
_diffrn_source_current 3.58
_diffrn_source_power 0.24984820000000002
_diffrn_source_voltage 69.79
_diffrn_standards_number 0
_exptl_absorpt_coefficient_mu 4.268
_exptl_absorpt_correction_T_max 0.7508
_exptl_absorpt_correction_T_min 0.6066
_exptl_absorpt_correction_type multi-scan
_exptl_absorpt_process_details
;
SADABS-2016/2 (Bruker,2016/2) was used for absorption correction.
wR2(int) was 0.1244 before and 0.0639 after correction.
The Ratio of minimum to maximum transmission is 0.8079.
The \l/2 correction factor is Not present.
;
_exptl_crystal_colour yellow
_exptl_crystal_colour_primary yellow
_exptl_crystal_density_diffrn 1.455
_exptl_crystal_description block
_exptl_crystal_F_000 1480
_exptl_crystal_size_max 0.17
_exptl_crystal_size_mid 0.17
_exptl_crystal_size_min 0.05
_refine_diff_density_max 0.279
_refine_diff_density_min -0.376
_refine_diff_density_rms 0.053
_refine_ls_extinction_method none
_refine_ls_goodness_of_fit_ref 1.013
_refine_ls_hydrogen_treatment constr
_refine_ls_matrix_type full
_refine_ls_number_parameters 407
_refine_ls_number_reflns 6293
_refine_ls_number_restraints 0
_refine_ls_restrained_S_all 1.013
_refine_ls_R_factor_all 0.0513
_refine_ls_R_factor_gt 0.0327
_refine_ls_shift/su_max 0.002
_refine_ls_shift/su_mean 0.000
_refine_ls_structure_factor_coef Fsqd
_refine_ls_weighting_details 'w=1/[\s^2^(Fo^2^)+(0.0296P)^2^+1.6046P] where P=(Fo^2^+2Fc^2^)/3'
_refine_ls_weighting_scheme calc
_refine_ls_wR_factor_gt 0.0681
_refine_ls_wR_factor_ref 0.0750
_reflns_Friedel_coverage 0.000
_reflns_number_gt 4989
_reflns_number_total 6293
_reflns_threshold_expression 'I > 2\s(I)'
_cod_data_source_file d5cc01050k2.cif
_cod_data_source_block mj25001_0m
_cod_depositor_comments 'Adding full bibliography for 7134401--7134405.cif.'
_cod_database_code 7134403
_shelx_shelxl_version_number 2018/3
_shelx_space_group_comment
;
The symmetry employed for this shelxl refinement is uniquely defined
by the following loop, which should always be used as a source of
symmetry information in preference to the above space-group names.
They are only intended as comments.
;
_shelx_estimated_absorpt_t_max 0.815
_shelx_estimated_absorpt_t_min 0.531
_olex2_refinement_description
;
1. Fixed Uiso
 At 1.2 times of:
  All C(H) groups
 At 1.5 times of:
  All C(H,H,H) groups
2.a Aromatic/amide H refined with riding coordinates:
 C6(H6), C7(H7), C8(H8), C9(H9), C11(H11), C12(H12), C13(H13), C14(H14),
 C17(H17), C18(H18), C19(H19), C20(H20), C21(H21), C23(H23), C24(H24), C25(H25),
  C26(H26), C27(H27), C29(H29), C30(H30), C31(H31), C32(H32), C33(H33),
 C35(H35), C36(H36), C37(H37), C38(H38), C39(H39)
2.b Idealised Me refined as rotating group:
 C1(H1A,H1B,H1C)
;
_olex2_submission_special_instructions 'No special instructions were received'

loop_
_space_group_symop_operation_xyz
'x, y, z'
'-x, y+1/2, -z+1/2'
'-x, -y, -z'
'x, -y-1/2, z-1/2'

loop_
_atom_site_label
_atom_site_type_symbol
_atom_site_fract_x
_atom_site_fract_y
_atom_site_fract_z
_atom_site_U_iso_or_equiv
_atom_site_adp_type
_atom_site_occupancy
_atom_site_site_symmetry_order
_atom_site_calc_flag
_atom_site_refinement_flags_posn
_atom_site_refinement_flags_adp
_atom_site_refinement_flags_occupancy
_atom_site_disorder_assembly
_atom_site_disorder_group
Ge1 Ge 0.52449(3) 0.83724(2) 0.59118(2) 0.03304(9) Uani 1 1 d . . . . .
Co1 Co 0.29852(3) 0.79851(2) 0.58450(2) 0.03002(10) Uani 1 1 d . . . . .
P1 P 0.30945(6) 0.76765(5) 0.49355(2) 0.03194(15) Uani 1 1 d . . . . .
P2 P 0.36519(6) 0.71187(5) 0.66106(3) 0.03241(15) Uani 1 1 d . . . . .
O1 O 0.2729(2) 0.98869(15) 0.63136(9) 0.0648(6) Uani 1 1 d . . . . .
O2 O 0.0257(2) 0.73805(19) 0.57428(10) 0.0762(7) Uani 1 1 d . . . . .
C1 C 0.5846(3) 0.9669(2) 0.61352(13) 0.0545(8) Uani 1 1 d . . . . .
H1A H 0.542761 1.011978 0.585496 0.082 Uiso 1 1 calc R U . . .
H1B H 0.678708 0.970607 0.615350 0.082 Uiso 1 1 calc R U . . .
H1C H 0.561824 0.981920 0.650676 0.082 Uiso 1 1 calc R U . . .
C2 C 0.2835(2) 0.9152(2) 0.61019(11) 0.0398(6) Uani 1 1 d . . . . .
C3 C 0.1342(3) 0.7607(2) 0.57769(11) 0.0455(7) Uani 1 1 d . . . . .
C4 C 0.5733(2) 0.81374(17) 0.51500(10) 0.0363(6) Uani 1 1 d . . . . .
C5 C 0.4711(2) 0.78759(16) 0.47139(10) 0.0328(5) Uani 1 1 d . . . . .
C6 C 0.4955(3) 0.77774(19) 0.41462(11) 0.0441(7) Uani 1 1 d . . . . .
H6 H 0.426949 0.760832 0.385486 0.053 Uiso 1 1 calc R U . . .
C7 C 0.6189(3) 0.7928(2) 0.40180(12) 0.0523(7) Uani 1 1 d . . . . .
H7 H 0.633918 0.787244 0.363844 0.063 Uiso 1 1 calc R U . . .
C8 C 0.7224(3) 0.8163(2) 0.44500(13) 0.0548(8) Uani 1 1 d . . . . .
H8 H 0.807028 0.824875 0.436192 0.066 Uiso 1 1 calc R U . . .
C9 C 0.6997(3) 0.8269(2) 0.50102(12) 0.0485(7) Uani 1 1 d . . . . .
H9 H 0.769332 0.843015 0.529844 0.058 Uiso 1 1 calc R U . . .
C10 C 0.6214(2) 0.75193(18) 0.65029(10) 0.0350(6) Uani 1 1 d . . . . .
C11 C 0.7583(3) 0.7472(2) 0.66508(11) 0.0466(7) Uani 1 1 d . . . . .
H11 H 0.811780 0.784053 0.645085 0.056 Uiso 1 1 calc R U . . .
C12 C 0.8151(3) 0.6879(2) 0.70928(13) 0.0569(8) Uani 1 1 d . . . . .
H12 H 0.906572 0.683624 0.718052 0.068 Uiso 1 1 calc R U . . .
C13 C 0.7371(3) 0.6350(2) 0.74059(13) 0.0550(8) Uani 1 1 d . . . . .
H13 H 0.776108 0.596753 0.771069 0.066 Uiso 1 1 calc R U . . .
C14 C 0.6028(3) 0.6387(2) 0.72680(11) 0.0480(7) Uani 1 1 d . . . . .
H14 H 0.550294 0.602442 0.747586 0.058 Uiso 1 1 calc R U . . .
C15 C 0.5438(2) 0.69721(17) 0.68135(10) 0.0351(6) Uani 1 1 d . . . . .
C16 C 0.1948(2) 0.83981(18) 0.44220(10) 0.0361(6) Uani 1 1 d . . . . .
C17 C 0.1596(3) 0.8140(2) 0.38478(11) 0.0548(8) Uani 1 1 d . . . . .
H17 H 0.190102 0.756463 0.371793 0.066 Uiso 1 1 calc R U . . .
C18 C 0.0799(3) 0.8725(3) 0.34657(12) 0.0647(9) Uani 1 1 d . . . . .
H18 H 0.058442 0.854407 0.308084 0.078 Uiso 1 1 calc R U . . .
C19 C 0.0325(3) 0.9565(2) 0.36470(12) 0.0555(8) Uani 1 1 d . . . . .
H19 H -0.021491 0.995513 0.338822 0.067 Uiso 1 1 calc R U . . .
C20 C 0.0650(3) 0.9832(2) 0.42170(12) 0.0499(7) Uani 1 1 d . . . . .
H20 H 0.032098 1.040102 0.434521 0.060 Uiso 1 1 calc R U . . .
C21 C 0.1465(2) 0.92547(18) 0.45989(11) 0.0404(6) Uani 1 1 d . . . . .
H21 H 0.169248 0.944659 0.498131 0.049 Uiso 1 1 calc R U . . .
C22 C 0.2685(2) 0.64514(18) 0.46831(10) 0.0370(6) Uani 1 1 d . . . . .
C23 C 0.1387(3) 0.6132(2) 0.46098(12) 0.0522(7) Uani 1 1 d . . . . .
H23 H 0.071392 0.655931 0.465590 0.063 Uiso 1 1 calc R U . . .
C24 C 0.1080(3) 0.5176(2) 0.44673(13) 0.0623(9) Uani 1 1 d . . . . .
H24 H 0.020609 0.497029 0.442010 0.075 Uiso 1 1 calc R U . . .
C25 C 0.2061(4) 0.4543(2) 0.43974(13) 0.0611(9) Uani 1 1 d . . . . .
H25 H 0.185517 0.390479 0.430955 0.073 Uiso 1 1 calc R U . . .
C26 C 0.3346(3) 0.4845(2) 0.44561(12) 0.0559(8) Uani 1 1 d . . . . .
H26 H 0.400863 0.441652 0.439871 0.067 Uiso 1 1 calc R U . . .
C27 C 0.3658(3) 0.57927(19) 0.46015(11) 0.0457(7) Uani 1 1 d . . . . .
H27 H 0.453475 0.599038 0.464523 0.055 Uiso 1 1 calc R U . . .
C28 C 0.3169(2) 0.77669(18) 0.72239(10) 0.0368(6) Uani 1 1 d . . . . .
C29 C 0.4074(3) 0.82886(19) 0.76055(11) 0.0478(7) Uani 1 1 d . . . . .
H29 H 0.497314 0.822926 0.759275 0.057 Uiso 1 1 calc R U . . .
C30 C 0.3646(4) 0.8896(2) 0.80047(12) 0.0615(9) Uani 1 1 d . . . . .
H30 H 0.425970 0.923624 0.826150 0.074 Uiso 1 1 calc R U . . .
C31 C 0.2324(4) 0.9000(2) 0.80244(13) 0.0653(9) Uani 1 1 d . . . . .
H31 H 0.204173 0.941744 0.828964 0.078 Uiso 1 1 calc R U . . .
C32 C 0.1418(3) 0.8488(2) 0.76522(13) 0.0596(8) Uani 1 1 d . . . . .
H32 H 0.052029 0.855299 0.766709 0.071 Uiso 1 1 calc R U . . .
C33 C 0.1838(3) 0.7874(2) 0.72541(11) 0.0492(7) Uani 1 1 d . . . . .
H33 H 0.121808 0.752808 0.700329 0.059 Uiso 1 1 calc R U . . .
C34 C 0.3014(2) 0.59053(18) 0.66744(10) 0.0379(6) Uani 1 1 d . . . . .
C35 C 0.2739(3) 0.5521(2) 0.71887(12) 0.0542(8) Uani 1 1 d . . . . .
H35 H 0.284008 0.589809 0.751958 0.065 Uiso 1 1 calc R U . . .
C36 C 0.2318(3) 0.4584(2) 0.72135(15) 0.0673(9) Uani 1 1 d . . . . .
H36 H 0.213760 0.433530 0.756060 0.081 Uiso 1 1 calc R U . . .
C37 C 0.2165(3) 0.4017(2) 0.67291(16) 0.0693(9) Uani 1 1 d . . . . .
H37 H 0.188001 0.338605 0.674684 0.083 Uiso 1 1 calc R U . . .
C38 C 0.2435(3) 0.4390(2) 0.62172(15) 0.0661(9) Uani 1 1 d . . . . .
H38 H 0.233487 0.400885 0.588794 0.079 Uiso 1 1 calc R U . . .
C39 C 0.2853(3) 0.53270(19) 0.61903(12) 0.0496(7) Uani 1 1 d . . . . .
H39 H 0.302841 0.557263 0.584161 0.059 Uiso 1 1 calc R U . . .

loop_
_atom_site_aniso_label
_atom_site_aniso_U_11
_atom_site_aniso_U_22
_atom_site_aniso_U_33
_atom_site_aniso_U_23
_atom_site_aniso_U_13
_atom_site_aniso_U_12
Ge1 0.03095(16) 0.03529(18) 0.03252(16) 0.00048(12) 0.00383(12) -0.00481(13)
Co1 0.02798(19) 0.0331(2) 0.02856(18) 0.00086(14) 0.00309(13) -0.00029(15)
P1 0.0327(3) 0.0334(4) 0.0289(3) -0.0009(3) 0.0022(3) 0.0003(3)
P2 0.0309(3) 0.0341(4) 0.0319(3) 0.0031(3) 0.0041(3) -0.0023(3)
O1 0.0717(15) 0.0442(13) 0.0820(15) -0.0152(11) 0.0234(12) 0.0074(11)
O2 0.0352(12) 0.107(2) 0.0865(16) -0.0065(14) 0.0106(11) -0.0165(12)
C1 0.0510(18) 0.0463(18) 0.0663(19) -0.0051(15) 0.0100(15) -0.0115(14)
C2 0.0358(15) 0.0421(17) 0.0418(14) 0.0043(12) 0.0071(11) 0.0038(12)
C3 0.0406(17) 0.0552(18) 0.0409(15) -0.0022(13) 0.0074(12) -0.0005(14)
C4 0.0382(14) 0.0333(14) 0.0379(13) 0.0037(11) 0.0075(11) -0.0020(11)
C5 0.0355(14) 0.0286(13) 0.0356(13) 0.0029(10) 0.0097(10) 0.0024(10)
C6 0.0532(18) 0.0457(17) 0.0341(14) -0.0033(12) 0.0083(12) 0.0004(13)
C7 0.066(2) 0.0521(18) 0.0446(16) 0.0007(13) 0.0266(15) 0.0054(15)
C8 0.0508(18) 0.057(2) 0.0626(19) 0.0035(15) 0.0289(15) -0.0019(15)
C9 0.0402(16) 0.0542(18) 0.0513(17) 0.0014(14) 0.0078(13) -0.0077(13)
C10 0.0328(13) 0.0362(14) 0.0350(13) -0.0025(11) 0.0022(10) -0.0021(11)
C11 0.0345(15) 0.0565(18) 0.0484(16) 0.0018(14) 0.0050(12) -0.0046(13)
C12 0.0341(16) 0.071(2) 0.0607(19) 0.0027(16) -0.0070(14) 0.0085(14)
C13 0.0452(18) 0.0572(19) 0.0563(18) 0.0123(15) -0.0115(14) 0.0071(14)
C14 0.0460(17) 0.0474(17) 0.0496(16) 0.0130(13) 0.0037(13) 0.0018(13)
C15 0.0342(14) 0.0330(14) 0.0363(13) 0.0006(11) 0.0000(11) -0.0001(11)
C16 0.0349(14) 0.0419(15) 0.0304(12) 0.0013(11) 0.0010(10) 0.0004(12)
C17 0.0585(19) 0.062(2) 0.0397(15) -0.0117(13) -0.0063(13) 0.0176(15)
C18 0.062(2) 0.090(3) 0.0356(15) -0.0058(16) -0.0134(14) 0.0191(18)
C19 0.0414(17) 0.072(2) 0.0483(17) 0.0120(15) -0.0066(13) 0.0150(15)
C20 0.0435(17) 0.0480(18) 0.0565(18) 0.0031(14) 0.0022(13) 0.0121(13)
C21 0.0419(15) 0.0416(16) 0.0364(13) -0.0006(12) 0.0020(11) 0.0023(12)
C22 0.0424(15) 0.0378(15) 0.0299(13) -0.0017(11) 0.0025(11) -0.0035(12)
C23 0.0457(17) 0.0523(19) 0.0600(18) -0.0129(15) 0.0130(14) -0.0061(14)
C24 0.059(2) 0.061(2) 0.068(2) -0.0114(17) 0.0143(16) -0.0261(17)
C25 0.088(3) 0.0405(18) 0.0547(18) -0.0042(14) 0.0095(17) -0.0145(17)
C26 0.066(2) 0.0367(17) 0.0612(19) -0.0030(14) -0.0007(15) 0.0078(15)
C27 0.0460(16) 0.0404(17) 0.0478(15) 0.0008(13) -0.0013(12) 0.0009(13)
C28 0.0441(16) 0.0359(15) 0.0307(13) 0.0059(11) 0.0069(11) -0.0030(12)
C29 0.0548(18) 0.0458(17) 0.0419(15) 0.0015(13) 0.0054(13) -0.0037(14)
C30 0.091(3) 0.0504(19) 0.0420(16) -0.0065(14) 0.0075(16) -0.0063(18)
C31 0.107(3) 0.049(2) 0.0456(17) -0.0006(15) 0.0289(19) 0.0099(19)
C32 0.066(2) 0.067(2) 0.0516(18) 0.0078(16) 0.0266(16) 0.0151(17)
C33 0.0483(18) 0.0591(19) 0.0421(15) 0.0003(13) 0.0133(13) -0.0022(14)
C34 0.0338(14) 0.0377(15) 0.0416(14) 0.0061(11) 0.0035(11) -0.0021(11)
C35 0.066(2) 0.0464(18) 0.0512(17) 0.0068(14) 0.0125(14) -0.0124(15)
C36 0.075(2) 0.054(2) 0.076(2) 0.0237(18) 0.0200(18) -0.0134(17)
C37 0.074(2) 0.0369(18) 0.096(3) 0.0108(18) 0.011(2) -0.0112(16)
C38 0.081(2) 0.0396(18) 0.075(2) -0.0033(16) 0.0031(18) -0.0012(16)
C39 0.0603(19) 0.0368(16) 0.0515(17) 0.0052(13) 0.0082(14) -0.0015(13)

loop_
_atom_type_symbol
_atom_type_description
_atom_type_scat_dispersion_real
_atom_type_scat_dispersion_imag
_atom_type_scat_source
C C 0.0137 0.0067 'International Tables Vol C Tables 4.2.6.8 and 6.1.1.4'
H H 0.0000 0.0000 'International Tables Vol C Tables 4.2.6.8 and 6.1.1.4'
Co Co -0.6628 2.9049 'International Tables Vol C Tables 4.2.6.8 and 6.1.1.4'
Ge Ge -1.5187 0.6907 'International Tables Vol C Tables 4.2.6.8 and 6.1.1.4'
O O 0.0389 0.0241 'International Tables Vol C Tables 4.2.6.8 and 6.1.1.4'
P P 0.2543 0.3332 'International Tables Vol C Tables 4.2.6.8 and 6.1.1.4'

loop_
_geom_angle_atom_site_label_1
_geom_angle_atom_site_label_2
_geom_angle_atom_site_label_3
_geom_angle
_geom_angle_site_symmetry_1
_geom_angle_site_symmetry_3
_geom_angle_publ_flag
C1 Ge1 Co1 119.62(9) . . ?
C1 Ge1 C4 106.54(11) . . ?
C1 Ge1 C10 105.46(11) . . ?
C4 Ge1 Co1 106.85(7) . . ?
C4 Ge1 C10 111.61(10) . . ?
C10 Ge1 Co1 106.81(7) . . ?
P1 Co1 Ge1 84.85(2) . . ?
P2 Co1 Ge1 83.96(2) . . ?
P2 Co1 P1 129.32(3) . . ?
C2 Co1 Ge1 84.41(8) . . ?
C2 Co1 P1 122.48(8) . . ?
C2 Co1 P2 105.32(8) . . ?
C3 Co1 Ge1 175.40(9) . . ?
C3 Co1 P1 92.71(9) . . ?
C3 Co1 P2 94.63(9) . . ?
C3 Co1 C2 100.19(12) . . ?
C5 P1 Co1 115.58(8) . . ?
C5 P1 C16 104.09(11) . . ?
C5 P1 C22 102.74(11) . . ?
C16 P1 Co1 113.79(8) . . ?
C22 P1 Co1 116.86(8) . . ?
C22 P1 C16 101.96(11) . . ?
C15 P2 Co1 116.56(8) . . ?
C15 P2 C28 103.49(11) . . ?
C28 P2 Co1 106.56(8) . . ?
C34 P2 Co1 120.63(8) . . ?
C34 P2 C15 103.39(11) . . ?
C34 P2 C28 104.35(11) . . ?
Ge1 C1 H1A 109.5 . . ?
Ge1 C1 H1B 109.5 . . ?
Ge1 C1 H1C 109.5 . . ?
H1A C1 H1B 109.5 . . ?
H1A C1 H1C 109.5 . . ?
H1B C1 H1C 109.5 . . ?
O1 C2 Co1 174.4(2) . . ?
O2 C3 Co1 177.9(3) . . ?
C5 C4 Ge1 116.36(18) . . ?
C5 C4 C9 118.7(2) . . ?
C9 C4 Ge1 124.84(19) . . ?
C4 C5 P1 116.11(18) . . ?
C4 C5 C6 119.9(2) . . ?
C6 C5 P1 123.98(19) . . ?
C5 C6 H6 119.8 . . ?
C7 C6 C5 120.4(2) . . ?
C7 C6 H6 119.8 . . ?
C6 C7 H7 119.8 . . ?
C6 C7 C8 120.4(3) . . ?
C8 C7 H7 119.8 . . ?
C7 C8 H8 120.1 . . ?
C9 C8 C7 119.9(3) . . ?
C9 C8 H8 120.1 . . ?
C4 C9 H9 119.6 . . ?
C8 C9 C4 120.7(3) . . ?
C8 C9 H9 119.6 . . ?
C11 C10 Ge1 125.45(19) . . ?
C15 C10 Ge1 115.71(17) . . ?
C15 C10 C11 118.7(2) . . ?
C10 C11 H11 119.9 . . ?
C12 C11 C10 120.3(3) . . ?
C12 C11 H11 119.9 . . ?
C11 C12 H12 119.7 . . ?
C11 C12 C13 120.6(3) . . ?
C13 C12 H12 119.7 . . ?
C12 C13 H13 120.0 . . ?
C14 C13 C12 120.0(3) . . ?
C14 C13 H13 120.0 . . ?
C13 C14 H14 120.0 . . ?
C13 C14 C15 120.1(3) . . ?
C15 C14 H14 120.0 . . ?
C10 C15 P2 115.73(18) . . ?
C10 C15 C14 120.3(2) . . ?
C14 C15 P2 123.9(2) . . ?
C17 C16 P1 122.4(2) . . ?
C21 C16 P1 119.80(18) . . ?
C21 C16 C17 117.7(2) . . ?
C16 C17 H17 119.5 . . ?
C18 C17 C16 121.0(3) . . ?
C18 C17 H17 119.5 . . ?
C17 C18 H18 119.7 . . ?
C19 C18 C17 120.6(3) . . ?
C19 C18 H18 119.7 . . ?
C18 C19 H19 120.3 . . ?
C18 C19 C20 119.5(3) . . ?
C20 C19 H19 120.3 . . ?
C19 C20 H20 120.0 . . ?
C19 C20 C21 120.0(3) . . ?
C21 C20 H20 120.0 . . ?
C16 C21 C20 121.1(2) . . ?
C16 C21 H21 119.4 . . ?
C20 C21 H21 119.4 . . ?
C23 C22 P1 120.3(2) . . ?
C23 C22 C27 117.7(2) . . ?
C27 C22 P1 121.8(2) . . ?
C22 C23 H23 119.6 . . ?
C22 C23 C24 120.7(3) . . ?
C24 C23 H23 119.6 . . ?
C23 C24 H24 119.9 . . ?
C25 C24 C23 120.1(3) . . ?
C25 C24 H24 119.9 . . ?
C24 C25 H25 119.9 . . ?
C24 C25 C26 120.2(3) . . ?
C26 C25 H25 119.9 . . ?
C25 C26 H26 120.1 . . ?
C25 C26 C27 119.9(3) . . ?
C27 C26 H26 120.1 . . ?
C22 C27 H27 119.3 . . ?
C26 C27 C22 121.3(3) . . ?
C26 C27 H27 119.3 . . ?
C29 C28 P2 121.9(2) . . ?
C33 C28 P2 118.87(19) . . ?
C33 C28 C29 118.3(3) . . ?
C28 C29 H29 119.8 . . ?
C30 C29 C28 120.4(3) . . ?
C30 C29 H29 119.8 . . ?
C29 C30 H30 119.7 . . ?
C31 C30 C29 120.5(3) . . ?
C31 C30 H30 119.7 . . ?
C30 C31 H31 120.1 . . ?
C30 C31 C32 119.8(3) . . ?
C32 C31 H31 120.1 . . ?
C31 C32 H32 120.0 . . ?
C31 C32 C33 120.0(3) . . ?
C33 C32 H32 120.0 . . ?
C28 C33 C32 121.0(3) . . ?
C28 C33 H33 119.5 . . ?
C32 C33 H33 119.5 . . ?
C35 C34 P2 123.5(2) . . ?
C39 C34 P2 118.09(19) . . ?
C39 C34 C35 118.3(2) . . ?
C34 C35 H35 119.7 . . ?
C36 C35 C34 120.6(3) . . ?
C36 C35 H35 119.7 . . ?
C35 C36 H36 119.8 . . ?
C37 C36 C35 120.4(3) . . ?
C37 C36 H36 119.8 . . ?
C36 C37 H37 120.3 . . ?
C36 C37 C38 119.5(3) . . ?
C38 C37 H37 120.3 . . ?
C37 C38 H38 119.9 . . ?
C37 C38 C39 120.3(3) . . ?
C39 C38 H38 119.9 . . ?
C34 C39 H39 119.6 . . ?
C38 C39 C34 120.9(3) . . ?
C38 C39 H39 119.6 . . ?

loop_
_geom_bond_atom_site_label_1
_geom_bond_atom_site_label_2
_geom_bond_distance
_geom_bond_site_symmetry_2
_geom_bond_publ_flag
Ge1 Co1 2.3588(4) . ?
Ge1 C1 1.955(3) . ?
Ge1 C4 1.957(2) . ?
Ge1 C10 1.973(2) . ?
Co1 P1 2.1965(7) . ?
Co1 P2 2.1829(7) . ?
Co1 C2 1.750(3) . ?
Co1 C3 1.748(3) . ?
P1 C5 1.833(2) . ?
P1 C16 1.844(2) . ?
P1 C22 1.834(3) . ?
P2 C15 1.829(2) . ?
P2 C28 1.832(3) . ?
P2 C34 1.828(3) . ?
O1 C2 1.151(3) . ?
O2 C3 1.146(3) . ?
C1 H1A 0.9600 . ?
C1 H1B 0.9600 . ?
C1 H1C 0.9600 . ?
C4 C5 1.393(3) . ?
C4 C9 1.398(4) . ?
C5 C6 1.400(3) . ?
C6 H6 0.9300 . ?
C6 C7 1.362(4) . ?
C7 H7 0.9300 . ?
C7 C8 1.386(4) . ?
C8 H8 0.9300 . ?
C8 C9 1.378(4) . ?
C9 H9 0.9300 . ?
C10 C11 1.393(3) . ?
C10 C15 1.388(3) . ?
C11 H11 0.9300 . ?
C11 C12 1.381(4) . ?
C12 H12 0.9300 . ?
C12 C13 1.381(4) . ?
C13 H13 0.9300 . ?
C13 C14 1.365(4) . ?
C14 H14 0.9300 . ?
C14 C15 1.401(3) . ?
C16 C17 1.386(3) . ?
C16 C21 1.381(3) . ?
C17 H17 0.9300 . ?
C17 C18 1.380(4) . ?
C18 H18 0.9300 . ?
C18 C19 1.361(4) . ?
C19 H19 0.9300 . ?
C19 C20 1.377(4) . ?
C20 H20 0.9300 . ?
C20 C21 1.383(3) . ?
C21 H21 0.9300 . ?
C22 C23 1.388(4) . ?
C22 C27 1.390(4) . ?
C23 H23 0.9300 . ?
C23 C24 1.398(4) . ?
C24 H24 0.9300 . ?
C24 C25 1.367(4) . ?
C25 H25 0.9300 . ?
C25 C26 1.368(4) . ?
C26 H26 0.9300 . ?
C26 C27 1.389(4) . ?
C27 H27 0.9300 . ?
C28 C29 1.389(4) . ?
C28 C33 1.385(4) . ?
C29 H29 0.9300 . ?
C29 C30 1.384(4) . ?
C30 H30 0.9300 . ?
C30 C31 1.371(5) . ?
C31 H31 0.9300 . ?
C31 C32 1.371(4) . ?
C32 H32 0.9300 . ?
C32 C33 1.385(4) . ?
C33 H33 0.9300 . ?
C34 C35 1.389(3) . ?
C34 C39 1.381(4) . ?
C35 H35 0.9300 . ?
C35 C36 1.379(4) . ?
C36 H36 0.9300 . ?
C36 C37 1.373(4) . ?
C37 H37 0.9300 . ?
C37 C38 1.376(4) . ?
C38 H38 0.9300 . ?
C38 C39 1.379(4) . ?
C39 H39 0.9300 . ?

loop_
_geom_torsion_atom_site_label_1
_geom_torsion_atom_site_label_2
_geom_torsion_atom_site_label_3
_geom_torsion_atom_site_label_4
_geom_torsion
_geom_torsion_site_symmetry_1
_geom_torsion_site_symmetry_2
_geom_torsion_site_symmetry_3
_geom_torsion_site_symmetry_4
_geom_torsion_publ_flag
Ge1 C4 C5 P1 -5.8(3) . . . . ?
Ge1 C4 C5 C6 174.39(18) . . . . ?
Ge1 C4 C9 C8 -174.5(2) . . . . ?
Ge1 C10 C11 C12 176.8(2) . . . . ?
Ge1 C10 C15 P2 1.2(3) . . . . ?
Ge1 C10 C15 C14 -175.99(19) . . . . ?
Co1 P1 C5 C4 4.4(2) . . . . ?
Co1 P1 C5 C6 -175.85(18) . . . . ?
Co1 P1 C16 C17 -161.7(2) . . . . ?
Co1 P1 C16 C21 21.8(2) . . . . ?
Co1 P1 C22 C23 71.9(2) . . . . ?
Co1 P1 C22 C27 -103.1(2) . . . . ?
Co1 P2 C15 C10 7.4(2) . . . . ?
Co1 P2 C15 C14 -175.47(19) . . . . ?
Co1 P2 C28 C29 -102.8(2) . . . . ?
Co1 P2 C28 C33 66.2(2) . . . . ?
Co1 P2 C34 C35 -142.2(2) . . . . ?
Co1 P2 C34 C39 40.8(2) . . . . ?
P1 C5 C6 C7 -179.2(2) . . . . ?
P1 C16 C17 C18 -176.0(2) . . . . ?
P1 C16 C21 C20 177.1(2) . . . . ?
P1 C22 C23 C24 -174.3(2) . . . . ?
P1 C22 C27 C26 174.7(2) . . . . ?
P2 C28 C29 C30 169.2(2) . . . . ?
P2 C28 C33 C32 -169.1(2) . . . . ?
P2 C34 C35 C36 -176.9(2) . . . . ?
P2 C34 C39 C38 176.9(2) . . . . ?
C4 C5 C6 C7 0.6(4) . . . . ?
C5 P1 C16 C17 71.7(3) . . . . ?
C5 P1 C16 C21 -104.8(2) . . . . ?
C5 P1 C22 C23 -160.4(2) . . . . ?
C5 P1 C22 C27 24.5(2) . . . . ?
C5 C4 C9 C8 1.4(4) . . . . ?
C5 C6 C7 C8 1.2(4) . . . . ?
C6 C7 C8 C9 -1.6(4) . . . . ?
C7 C8 C9 C4 0.3(4) . . . . ?
C9 C4 C5 P1 177.98(19) . . . . ?
C9 C4 C5 C6 -1.8(4) . . . . ?
C10 C11 C12 C13 -2.0(4) . . . . ?
C11 C10 C15 P2 177.45(19) . . . . ?
C11 C10 C15 C14 0.2(4) . . . . ?
C11 C12 C13 C14 2.0(5) . . . . ?
C12 C13 C14 C15 -0.8(4) . . . . ?
C13 C14 C15 P2 -177.3(2) . . . . ?
C13 C14 C15 C10 -0.3(4) . . . . ?
C15 P2 C28 C29 20.6(2) . . . . ?
C15 P2 C28 C33 -170.4(2) . . . . ?
C15 P2 C34 C35 85.3(2) . . . . ?
C15 P2 C34 C39 -91.7(2) . . . . ?
C15 C10 C11 C12 0.9(4) . . . . ?
C16 P1 C5 C4 129.89(19) . . . . ?
C16 P1 C5 C6 -50.3(2) . . . . ?
C16 P1 C22 C23 -52.8(2) . . . . ?
C16 P1 C22 C27 132.2(2) . . . . ?
C16 C17 C18 C19 -0.9(5) . . . . ?
C17 C16 C21 C20 0.5(4) . . . . ?
C17 C18 C19 C20 0.3(5) . . . . ?
C18 C19 C20 C21 0.8(5) . . . . ?
C19 C20 C21 C16 -1.2(4) . . . . ?
C21 C16 C17 C18 0.5(4) . . . . ?
C22 P1 C5 C4 -124.10(19) . . . . ?
C22 P1 C5 C6 55.7(2) . . . . ?
C22 P1 C16 C17 -34.9(3) . . . . ?
C22 P1 C16 C21 148.6(2) . . . . ?
C22 C23 C24 C25 -0.1(5) . . . . ?
C23 C22 C27 C26 -0.5(4) . . . . ?
C23 C24 C25 C26 -1.2(5) . . . . ?
C24 C25 C26 C27 1.6(5) . . . . ?
C25 C26 C27 C22 -0.8(4) . . . . ?
C27 C22 C23 C24 0.9(4) . . . . ?
C28 P2 C15 C10 -109.2(2) . . . . ?
C28 P2 C15 C14 67.9(2) . . . . ?
C28 P2 C34 C35 -22.7(3) . . . . ?
C28 P2 C34 C39 160.3(2) . . . . ?
C28 C29 C30 C31 -0.8(4) . . . . ?
C29 C28 C33 C32 0.3(4) . . . . ?
C29 C30 C31 C32 1.0(5) . . . . ?
C30 C31 C32 C33 -0.6(5) . . . . ?
C31 C32 C33 C28 -0.1(4) . . . . ?
C33 C28 C29 C30 0.1(4) . . . . ?
C34 P2 C15 C10 142.23(19) . . . . ?
C34 P2 C15 C14 -40.7(2) . . . . ?
C34 P2 C28 C29 128.5(2) . . . . ?
C34 P2 C28 C33 -62.5(2) . . . . ?
C34 C35 C36 C37 0.0(5) . . . . ?
C35 C34 C39 C38 -0.2(4) . . . . ?
C35 C36 C37 C38 0.0(5) . . . . ?
C36 C37 C38 C39 -0.2(5) . . . . ?
C37 C38 C39 C34 0.3(5) . . . . ?
C39 C34 C35 C36 0.1(4) . . . . ?
